data_2200427
loop_
_publ_author_name
'M. Subha Nandhini'
'R. V. Krishnakumar'
'S. Natarajan'

_publ_section_title
;
 <small>DL</small>-Alaninium oxalate
;
_journal_issue 8
_journal_name_full 'Acta Crystallographica Section E'
_journal_page_first o666
_journal_page_last o668
_journal_paper_doi 10.1107/S1600536801010558
_journal_volume 57
_journal_year 2001
_chemical_formula_iupac 'C3 H8 N O2 1+, C2 H O4 1-'
_chemical_formula_moiety 'C3 H8 N O2 1+, C2 H O4 1-'
_chemical_formula_sum 'C5 H9 N O6'
_chemical_formula_weight 179.13
_chemical_name_common 'DL-alaninium oxalate'
_chemical_name_systematic
;
 DL-alaninium oxalate
;
_space_group_IT_number 14
_symmetry_cell_setting monoclinic
_symmetry_space_group_name_Hall '-P 2yn'
_symmetry_space_group_name_H-M 'P 1 21/n 1'
_audit_creation_method SHELXL-97
_cell_angle_alpha 90.00
_cell_angle_beta 94.48(3)
_cell_angle_gamma 90.00
_cell_formula_units_Z 4
_cell_length_a 5.662(2)
_cell_length_b 7.342(2)
_cell_length_c 19.157(6)
_cell_measurement_reflns_used 25
_cell_measurement_temperature 293(2)
_cell_measurement_theta_max 14
_cell_measurement_theta_min 6
_cell_volume 793.9(4)
_computing_cell_refinement 'CAD-4 Software'
_computing_data_collection 'CAD-4 Software (Enraf-Nonius, 1989)'
_computing_data_reduction 'CAD-4 Software'
_computing_molecular_graphics 'PLATON (Spek, 1999)'
_computing_publication_material SHELXL97
_computing_structure_refinement 'SHELXL97 (Sheldrick, 1997)'
_computing_structure_solution 'SHELXS97 (Sheldrick, 1997)'
_diffrn_ambient_temperature 293(2)
_diffrn_measured_fraction_theta_full .920
_diffrn_measured_fraction_theta_max .920
_diffrn_measurement_device_type 'Enraf-Nonius CAD-4'
_diffrn_measurement_method \w-2\q
_diffrn_radiation_monochromator graphite
_diffrn_radiation_source 'fine-focus sealed tube'
_diffrn_radiation_type Mok\a
_diffrn_radiation_wavelength .71073
_diffrn_reflns_av_R_equivalents .0111
_diffrn_reflns_av_sigmaI/netI .0159
_diffrn_reflns_limit_h_max 6
_diffrn_reflns_limit_h_min 0
_diffrn_reflns_limit_k_max 8
_diffrn_reflns_limit_k_min 0
_diffrn_reflns_limit_l_max 22
_diffrn_reflns_limit_l_min -22
_diffrn_reflns_number 1542
_diffrn_reflns_theta_full 24.92
_diffrn_reflns_theta_max 24.92
_diffrn_reflns_theta_min 2.13
_diffrn_standards_decay_% .1
_diffrn_standards_interval_time 60
_diffrn_standards_number 2
_exptl_absorpt_coefficient_mu .140
_exptl_absorpt_correction_T_max .97
_exptl_absorpt_correction_T_min .89
_exptl_absorpt_correction_type '\y scan'
_exptl_absorpt_process_details '(North et al., 1968)'
_exptl_crystal_colour colourless
_exptl_crystal_density_diffrn 1.499
_exptl_crystal_density_meas 1.50
_exptl_crystal_density_method 'floatation in a mixture of xylene and bromoform'
_exptl_crystal_description needle
_exptl_crystal_F_000 376
_exptl_crystal_size_max .48
_exptl_crystal_size_mid .32
_exptl_crystal_size_min .22
_refine_diff_density_max .286
_refine_diff_density_min -.214
_refine_ls_extinction_coef .016(4)
_refine_ls_extinction_method SHELXL97
_refine_ls_goodness_of_fit_ref 1.123
_refine_ls_hydrogen_treatment constr
_refine_ls_matrix_type full
_refine_ls_number_parameters 112
_refine_ls_number_reflns 1390
_refine_ls_number_restraints 0
_refine_ls_restrained_S_all 1.123
_refine_ls_R_factor_all .0574
_refine_ls_R_factor_gt .0443
_refine_ls_shift/su_max <0.001
_refine_ls_shift/su_mean .000
_refine_ls_structure_factor_coef Fsqd
_refine_ls_weighting_details 'calc w = 1/[\s^2^(Fo^2^)+(0.0529P)^2^+0.5084P] where P = (Fo^2^+2Fc^2^)/3'
_refine_ls_weighting_scheme calc
_refine_ls_wR_factor_ref .1260
_reflns_number_gt 1103
_reflns_number_total 1390
_reflns_threshold_expression I>2\s(I)
_cod_data_source_file cf6092.cif
_cod_data_source_block I
_cod_depositor_comments
;
The following automatic conversions were performed:
'_symmetry_cell_setting' value 'Monoclinic' changed to 'monoclinic'
according to '/home/saulius/struct/CIF-dictionaries/cif_core.dic'
dictionary named 'cif_core.dic' version 2.4.1 from 2010-06-29.

Automatic conversion script
Id: cif_fix_enum 1527 2010-12-29 10:47:43Z saulius 

The following automatic conversions were performed:

'_symmetry_cell_setting' value 'Monoclinic' changed to 'monoclinic'
according to /home/saulius/struct/CIF-dictionaries/cif_core.dic
dictionary named 'cif_core.dic' version 2.4.1 from 2010-06-29.

Automatic conversion script
Id: cif_fix_values 1715 2011-07-08 13:25:40Z adriana 
;
_cod_original_sg_symbol_H-M 'P 21/n'
_cod_database_code 2200427
_cod_database_fobs_code 2200427

loop_
_symmetry_equiv_pos_as_xyz
'x, y, z'
'-x+1/2, y+1/2, -z+1/2'
'-x, -y, -z'
'x-1/2, -y-1/2, z-1/2'

loop_
_atom_site_label
_atom_site_fract_x
_atom_site_fract_y
_atom_site_fract_z
_atom_site_U_iso_or_equiv
_atom_site_adp_type
_atom_site_calc_flag
_atom_site_refinement_flags
_atom_site_occupancy
_atom_site_disorder_assembly
_atom_site_disorder_group
_atom_site_type_symbol
O1 .8597(4) .7994(3) .47437(10) .0640(6) Uani d . 1 . . O
H1 .8872 .7638 .4353 .096 Uiso calc R 1 . . H
O2 .7452(3) .5134(2) .48762(8) .0440(5) Uani d . 1 . . O
O3 .0945(3) .7374(3) .81048(8) .0468(5) Uani d . 1 . . O
H3 -.0384 .7229 .7910 .070 Uiso calc R 1 . . H
O4 .2081(3) .6750(4) .70572(9) .0749(8) Uani d . 1 . . O
O5 .5443(3) .7832(2) .85896(7) .0424(5) Uani d . 1 . . O
O6 .6636(3) .7056(3) .75614(8) .0479(5) Uani d . 1 . . O
N1 .6243(3) .5701(3) .61814(9) .0395(5) Uani d . 1 . . N
H1A .7135 .4708 .6161 .059 Uiso calc R 1 . . H
H1B .4820 .5490 .5966 .059 Uiso calc R 1 . . H
H1C .6090 .5983 .6627 .059 Uiso calc R 1 . . H
C1 .7808(4) .6655(4) .50960(12) .0391(6) Uani d . 1 . . C
C2 .7377(5) .7225(3) .58355(12) .0441(6) Uani d . 1 . . C
H2 .8916 .7462 .6090 .053 Uiso calc R 1 . . H
C3 .5910(7) .8905(4) .58644(16) .0766(10) Uani d . 1 . . C
H3A .5698 .9197 .6344 .115 Uiso calc R 1 . . H
H3B .4392 .8701 .5617 .115 Uiso calc R 1 . . H
H3C .6695 .9897 .5651 .115 Uiso calc R 1 . . H
C4 .5086(3) .7357(3) .79733(10) .0312(5) Uani d . 1 . . C
C5 .2518(3) .7132(3) .76556(10) .0335(5) Uani d . 1 . . C

loop_
_atom_site_aniso_label
_atom_site_aniso_U_11
_atom_site_aniso_U_22
_atom_site_aniso_U_33
_atom_site_aniso_U_12
_atom_site_aniso_U_13
_atom_site_aniso_U_23
O1 .0888(16) .0609(12) .0469(11) .0031(11) .0358(11) .0044(9)
O2 .0367(9) .0617(12) .0341(9) -.0010(8) .0068(7) -.0080(8)
O3 .0200(8) .0839(13) .0371(9) -.0035(8) .0072(6) -.0130(8)
O4 .0291(9) .158(2) .0372(10) .0009(11) .0007(7) -.0360(12)
O5 .0285(8) .0726(12) .0267(8) -.0081(8) .0053(6) -.0110(7)
O6 .0208(7) .0938(14) .0298(8) -.0022(8) .0064(6) -.0134(8)
N1 .0435(11) .0528(12) .0228(9) .0063(9) .0063(7) -.0019(8)
C1 .0324(12) .0545(15) .0312(11) .0059(11) .0068(9) .0023(11)
C2 .0462(13) .0568(15) .0298(11) -.0030(11) .0072(10) -.0041(11)
C3 .121(3) .0573(19) .0565(18) .0166(18) .0382(19) -.0017(14)
C4 .0215(10) .0473(13) .0255(10) -.0026(9) .0049(8) -.0038(9)
C5 .0215(10) .0499(13) .0293(11) -.0014(9) .0043(8) -.0082(9)

loop_
_atom_type_symbol
_atom_type_description
_atom_type_scat_dispersion_real
_atom_type_scat_dispersion_imag
_atom_type_scat_source
C C .0033 .0016 'International Tables Vol C Tables 4.2.6.8 and 6.1.1.4'
H H .0000 .0000 'International Tables Vol C Tables 4.2.6.8 and 6.1.1.4'
N N .0061 .0033 'International Tables Vol C Tables 4.2.6.8 and 6.1.1.4'
O O .0106 .0060 'International Tables Vol C Tables 4.2.6.8 and 6.1.1.4'

loop_
_geom_angle_atom_site_label_1
_geom_angle_atom_site_label_2
_geom_angle_atom_site_label_3
_geom_angle
C1 O1 H1 109.5
C5 O3 H3 109.5
C2 N1 H1A 109.5
C2 N1 H1B 109.5
H1A N1 H1B 109.5
C2 N1 H1C 109.5
H1A N1 H1C 109.5
H1B N1 H1C 109.5
O2 C1 O1 125.3(2)
O2 C1 C2 123.3(2)
O1 C1 C2 111.4(2)
N1 C2 C3 110.3(2)
N1 C2 C1 108.5(2)
C3 C2 C1 113.3(2)
N1 C2 H2 108.2
C3 C2 H2 108.2
C1 C2 H2 108.2
C2 C3 H3A 109.5
C2 C3 H3B 109.5
H3A C3 H3B 109.5
C2 C3 H3C 109.5
H3A C3 H3C 109.5
H3B C3 H3C 109.5
O5 C4 O6 125.93(19)
O5 C4 C5 119.18(17)
O6 C4 C5 114.88(17)
O4 C5 O3 124.8(2)
O4 C5 C4 121.69(18)
O3 C5 C4 113.49(17)

loop_
_geom_bond_atom_site_label_1
_geom_bond_atom_site_label_2
_geom_bond_site_symmetry_2
_geom_bond_distance
_geom_bond_publ_flag
O1 C1 . 1.290(3) ?
O1 H1 . .820 ?
O2 C1 . 1.205(3) ?
O3 C5 . 1.298(2) ?
O3 H3 . .820 ?
O4 C5 . 1.187(3) ?
O5 C4 . 1.233(2) ?
O6 C4 . 1.245(2) ?
N1 C2 . 1.472(3) ?
N1 H1A . .890 ?
N1 H1B . .890 ?
N1 H1C . .890 ?
C1 C2 . 1.516(3) ?
C2 C3 . 1.491(4) ?
C2 H2 . .980 ?
C3 H3A . .960 ?
C3 H3B . .960 ?
C3 H3C . .960 ?
C4 C5 . 1.541(3) ?

loop_
_geom_hbond_atom_site_label_D
_geom_hbond_atom_site_label_H
_geom_hbond_atom_site_label_A
_geom_hbond_site_symmetry_A
_geom_hbond_distance_DH
_geom_hbond_distance_HA
_geom_hbond_distance_DA
_geom_hbond_angle_DHA
O1 H1 O5 4_675 .82 1.80 2.591(2) 160.6
O3 H3 O6 1_455 .82 1.77 2.587(2) 174.0
N1 H1A O5 2_646 .89 1.98 2.834(3) 161.1
N1 H1B O2 3_666 .89 2.03 2.863(3) 154.2
N1 H1C O6 . .89 1.96 2.818(2) 162.0
C2 H2 O4 1_655 .98 2.53 3.423(3) 151.6

loop_
_geom_torsion_atom_site_label_1
_geom_torsion_atom_site_label_2
_geom_torsion_atom_site_label_3
_geom_torsion_atom_site_label_4
_geom_torsion
_geom_torsion_publ_flag
O2 C1 C2 N1 -6.2(3) yes
O1 C1 C2 N1 174.0(2) yes
O2 C1 C2 C3 -129.1(3) yes
O1 C1 C2 C3 51.0(3) yes
O5 C4 C5 O4 176.9(3) ?
O6 C4 C5 O4 -2.1(4) ?
O5 C4 C5 O3 -4.0(3) ?
O6 C4 C5 O3 177.1(2) ?
